data_9000595
loop_
_publ_author_name
'Bayliss, P.'

_publ_section_title
;
 Crystal structure refinement of a weakly anisotropic pyrite
;
_journal_name_full 'American Mineralogist'
_journal_page_first 1168
_journal_page_last 1172
_journal_volume 62
_journal_year 1977
_chemical_formula_sum 'Fe S2'
_chemical_name_mineral Pyrite
_space_group_IT_number 1
_symmetry_space_group_name_Hall 'P 1'
_symmetry_space_group_name_H-M 'P 1'
_cell_angle_alpha 90
_cell_angle_beta 90
_cell_angle_gamma 90
_cell_length_a 5.4166
_cell_length_b 5.4166
_cell_length_c 5.4166
_cell_formula_units_Z 4
_cell_volume 158.921
_database_code_amcsd 0000606
_exptl_crystal_density_diffrn 5.015
_cod_database_code 9000595

loop_
_symmetry_equiv_pos_as_xyz
x,y,z

loop_
_atom_site_aniso_label
_atom_site_aniso_U_11
_atom_site_aniso_U_22
_atom_site_aniso_U_33
_atom_site_aniso_U_12
_atom_site_aniso_U_13
_atom_site_aniso_U_23
Fe1 0.00342 0.00357 0.00253 0.00000 0.00000 0.00059
Fe2 0.00386 0.00386 0.00282 0.00030 -0.00045 -0.00015
Fe3 0.00386 0.00312 0.00327 0.00104 -0.00030 -0.00045
Fe4 0.00386 0.00386 0.00238 0.00015 -0.00030 -0.00015
S1 0.00297 0.00268 0.00059 -0.00104 -0.00045 -0.00059
S2 0.00565 0.01026 0.00743 0.00030 -0.00015 -0.00104
S3 0.00505 0.00015 -0.00030 -0.00015 -0.00059 -0.00059
S4 0.00580 0.01115 0.00580 -0.00045 -0.00119 -0.00149
S5 0.00520 0.00684 0.00728 0.00030 -0.00030 0.00000
S6 0.00386 -0.00074 -0.00030 0.00000 -0.00045 0.00030
S7 0.00520 0.00847 0.00803 0.00015 -0.00045 -0.00015
S8 0.00208 -0.00059 0.00163 0.00059 0.00015 0.00059

loop_
_atom_site_label
_atom_site_fract_x
_atom_site_fract_y
_atom_site_fract_z
Fe1 0.00100 0.00200 0.00300
Fe2 0.49660 0.00010 0.50360
Fe3 0.50010 0.50200 0.00110
Fe4 -0.00060 0.50130 0.50380
S1 0.38570 0.38320 0.38400
S2 0.11490 0.61140 0.88460
S3 0.88540 0.11570 0.61430
S4 0.61530 0.88650 0.11410
S5 0.61510 0.61320 0.61370
S6 0.88540 0.38180 0.11490
S7 0.11470 0.88560 0.38410
S8 0.38570 0.11610 0.88420

loop_
_cod_related_entry_id
_cod_related_entry_database
_cod_related_entry_code
1 AMCSD 0000606
